data_4348738
loop_
_publ_author_name
'Zhao, Wen-Ping'
'Shi, Chao'
'Stroppa, Alessandro'
'Di Sante, Domenico'
'Cimpoesu, Fanica'
'Zhang, Wen'

_publ_section_title
;
 Lone-Pair-Electron-Driven Ionic Displacements in a Ferroelectric
 Metal-Organic Hybrid.
;
_journal_issue 20
_journal_name_full 'Inorganic chemistry'
_journal_page_first 10337
_journal_page_last 10342
_journal_paper_doi 10.1021/acs.inorgchem.6b01545
_journal_volume 55
_journal_year 2016
_chemical_formula_sum 'C5 H16 Cl5 N2 Sb'
_chemical_formula_weight 403.20
_space_group_IT_number 14
_space_group_name_Hall '-P 2ybc'
_space_group_name_H-M_alt 'P 1 21/c 1'
_symmetry_cell_setting monoclinic
_symmetry_space_group_name_Hall '-P 2ybc'
_symmetry_space_group_name_H-M 'P 1 21/c 1'
_atom_sites_solution_hydrogens geom
_atom_sites_solution_primary direct
_atom_sites_solution_secondary difmap
_audit_creation_method SHELXL-97
_cell_angle_alpha 90.00
_cell_angle_beta 118.91(2)
_cell_angle_gamma 90.00
_cell_formula_units_Z 4
_cell_length_a 7.7946(16)
_cell_length_b 14.623(3)
_cell_length_c 14.101(4)
_cell_measurement_reflns_used 9069
_cell_measurement_temperature 293(2)
_cell_measurement_theta_max 27.50
_cell_measurement_theta_min 3.20
_cell_volume 1406.9(6)
_computing_cell_refinement 'CrystalClear (Rigaku, 2005)'
_computing_data_collection 'CrystalClear (Rigaku, 2005)'
_computing_data_reduction 'CrystalClear (Rigaku, 2005)'
_computing_structure_refinement 'SHELXL-97 (Sheldrick, 1997)'
_computing_structure_solution 'SHELXS-97 (Sheldrick, 1990)'
_diffrn_ambient_temperature 293(2)
_diffrn_detector_area_resol_mean 28.5714
_diffrn_measured_fraction_theta_full 0.982
_diffrn_measured_fraction_theta_max 0.982
_diffrn_measurement_device
;
Saturn724+ (4x4 bin mode)
;
_diffrn_measurement_method CCD_Profile_fitting
_diffrn_radiation_detector CCD
_diffrn_radiation_monochromator 'Graphite Monochromator'
_diffrn_radiation_source 'Sealed Tube'
_diffrn_radiation_type MoK\a
_diffrn_radiation_wavelength 0.71073
_diffrn_reflns_av_R_equivalents 0.0418
_diffrn_reflns_av_sigmaI/netI 0.0411
_diffrn_reflns_limit_h_max 10
_diffrn_reflns_limit_h_min -10
_diffrn_reflns_limit_k_max 18
_diffrn_reflns_limit_k_min -17
_diffrn_reflns_limit_l_max 16
_diffrn_reflns_limit_l_min -18
_diffrn_reflns_number 9613
_diffrn_reflns_theta_full 27.47
_diffrn_reflns_theta_max 27.47
_diffrn_reflns_theta_min 3.21
_exptl_absorpt_coefficient_mu 2.876
_exptl_absorpt_correction_T_max 1.0000
_exptl_absorpt_correction_T_min 0.4887
_exptl_absorpt_correction_type multi-scan
_exptl_absorpt_process_details 'CrystalClear (Rigaku, 2005)'
_exptl_crystal_colour colorless
_exptl_crystal_density_diffrn 1.903
_exptl_crystal_density_method 'not measured'
_exptl_crystal_description block
_exptl_crystal_F_000 784
_exptl_crystal_size_max 0.2
_exptl_crystal_size_mid 0.2
_exptl_crystal_size_min 0.2
_refine_diff_density_max 0.793
_refine_diff_density_min -0.700
_refine_diff_density_rms 0.092
_refine_ls_extinction_coef 0.0723(13)
_refine_ls_extinction_expression Fc^*^=kFc[1+0.001xFc^2^\l^3^/sin(2\q)]^-1/4^
_refine_ls_extinction_method SHELXL
_refine_ls_goodness_of_fit_ref 1.043
_refine_ls_hydrogen_treatment mixed
_refine_ls_matrix_type full
_refine_ls_number_parameters 125
_refine_ls_number_reflns 3162
_refine_ls_number_restraints 0
_refine_ls_restrained_S_all 1.043
_refine_ls_R_factor_all 0.0360
_refine_ls_R_factor_gt 0.0298
_refine_ls_shift/su_max 0.002
_refine_ls_shift/su_mean 0.000
_refine_ls_structure_factor_coef Fsqd
_refine_ls_weighting_details 'calc w=1/[\s^2^(Fo^2^)+(0.0182P)^2^+2.0583P] where P=(Fo^2^+2Fc^2^)/3'
_refine_ls_weighting_scheme calc
_refine_ls_wR_factor_gt 0.0668
_refine_ls_wR_factor_ref 0.0694
_reflns_number_gt 2778
_reflns_number_total 3162
_reflns_threshold_expression >2sigma(I)
_cod_data_source_file ic6b01545_si_002.cif
_cod_data_source_block 293K
_cod_depositor_comments
;
The following automatic conversions were performed:

data item '_exptl_absorpt_correction_type' value 'Multi-scan' was
changed to 'multi-scan' in accordance with the
/home/saulius/struct/COD-crude-data/automatic-downloads/DataCite-retrospective/ACS/depositions/lib/dictionaries/cif_core.dic
dictionary named 'cif_core.dic' version 2.4.2 last updated on
2011-04-26.

Automatic conversion script
Id: cif_fix_values 6909 2019-04-08 15:41:33Z antanas 
;
_cod_original_sg_symbol_H-M 'P 21/c'
_cod_database_code 4348738

loop_
_symmetry_equiv_pos_as_xyz
'x, y, z'
'-x, y+1/2, -z+1/2'
'-x, -y, -z'
'x, -y-1/2, z-1/2'

loop_
_atom_site_label
_atom_site_type_symbol
_atom_site_fract_x
_atom_site_fract_y
_atom_site_fract_z
_atom_site_U_iso_or_equiv
_atom_site_adp_type
_atom_site_occupancy
_atom_site_symmetry_multiplicity
_atom_site_calc_flag
_atom_site_refinement_flags
C1 C 0.7559(6) 0.7289(3) 0.5079(4) 0.0514(11) Uani 1 1 d .
H1A H 0.6459 0.7278 0.5221 0.062 Uiso 1 1 calc R
H1B H 0.7233 0.6898 0.4459 0.062 Uiso 1 1 calc R
C2 C 0.7844(7) 0.8254(3) 0.4801(4) 0.0515(11) Uani 1 1 d .
H2A H 0.8100 0.8657 0.5402 0.062 Uiso 1 1 calc R
H2B H 0.8966 0.8276 0.4679 0.062 Uiso 1 1 calc R
C3 C 0.6075(6) 0.8566(3) 0.3818(4) 0.0529(11) Uani 1 1 d .
H3A H 0.4988 0.8583 0.3971 0.064 Uiso 1 1 calc R
H3B H 0.5758 0.8121 0.3247 0.064 Uiso 1 1 calc R
C4 C 0.4460(7) 0.9650(4) 0.2348(4) 0.0613(13) Uani 1 1 d .
H4A H 0.3334 0.9652 0.2455 0.092 Uiso 1 1 calc R
H4B H 0.4331 0.9170 0.1854 0.092 Uiso 1 1 calc R
H4C H 0.4555 1.0228 0.2054 0.092 Uiso 1 1 calc R
C5 C 0.6499(8) 1.0244(3) 0.4174(4) 0.0617(13) Uani 1 1 d .
H5A H 0.6690 1.0813 0.3898 0.093 Uiso 1 1 calc R
H5B H 0.7615 1.0121 0.4867 0.093 Uiso 1 1 calc R
H5C H 0.5343 1.0282 0.4251 0.093 Uiso 1 1 calc R
Cl1 Cl 0.5000 1.0000 1.0000 0.0785(6) Uani 1 2 d S
Cl2 Cl 0.0000 0.0000 0.0000 0.0483(3) Uani 1 2 d S
Cl3 Cl -0.17672(15) 0.82115(8) 0.76513(9) 0.0516(3) Uani 1 1 d .
Cl4 Cl 0.28079(15) 0.82405(7) 0.76872(9) 0.0479(3) Uani 1 1 d .
Cl5 Cl 0.01707(16) 1.04035(7) 0.71305(9) 0.0480(3) Uani 1 1 d .
Cl6 Cl 0.26355(16) 0.77584(7) 1.01154(9) 0.0501(3) Uani 1 1 d .
N1 N 0.9279(6) 0.6919(3) 0.6016(3) 0.0591(10) Uani 1 1 d .
H1C H 1.0127 0.6714 0.5812 0.089 Uiso 1 1 calc R
H1D H 0.8920 0.6461 0.6297 0.089 Uiso 1 1 calc R
H1E H 0.9842 0.7356 0.6510 0.089 Uiso 1 1 calc R
N2 N 0.6267(5) 0.9496(2) 0.3410(3) 0.0385(7) Uani 1 1 d .
H2C H 0.7327 0.9493 0.3301 0.046 Uiso 1 1 calc R
Sb1 Sb 0.14335(3) 0.902035(15) 0.872983(18) 0.02844(11) Uani 1 1 d .

loop_
_atom_site_aniso_label
_atom_site_aniso_U_11
_atom_site_aniso_U_22
_atom_site_aniso_U_33
_atom_site_aniso_U_23
_atom_site_aniso_U_13
_atom_site_aniso_U_12
C1 0.054(3) 0.044(2) 0.048(3) -0.001(2) 0.019(2) 0.000(2)
C2 0.058(3) 0.040(2) 0.049(3) -0.003(2) 0.019(2) -0.0007(19)
C3 0.049(2) 0.048(3) 0.059(3) -0.002(2) 0.024(2) -0.004(2)
C4 0.055(3) 0.078(3) 0.039(3) -0.001(2) 0.013(2) -0.003(2)
C5 0.101(4) 0.042(2) 0.042(3) -0.006(2) 0.034(3) -0.007(2)
Cl1 0.0832(13) 0.0981(15) 0.0755(13) -0.0129(11) 0.0551(11) -0.0258(11)
Cl2 0.0497(8) 0.0470(8) 0.0529(9) 0.0048(7) 0.0283(7) 0.0056(6)
Cl3 0.0421(5) 0.0584(7) 0.0528(7) -0.0075(5) 0.0217(5) -0.0070(5)
Cl4 0.0520(6) 0.0512(6) 0.0505(6) -0.0050(5) 0.0328(5) 0.0075(5)
Cl5 0.0551(6) 0.0461(6) 0.0427(6) 0.0034(5) 0.0235(5) 0.0075(5)
Cl6 0.0523(6) 0.0457(6) 0.0555(7) 0.0174(5) 0.0286(5) 0.0070(4)
N1 0.081(3) 0.042(2) 0.056(2) -0.0005(18) 0.034(2) 0.0051(19)
N2 0.0444(17) 0.0401(18) 0.0340(18) 0.0022(14) 0.0212(15) -0.0012(14)
Sb1 0.03203(15) 0.02781(15) 0.02813(17) -0.00213(9) 0.01664(11) -0.00093(9)

loop_
_atom_type_symbol
_atom_type_description
_atom_type_scat_dispersion_real
_atom_type_scat_dispersion_imag
_atom_type_scat_source
C C 0.0033 0.0016 'International Tables Vol C Tables 4.2.6.8 and 6.1.1.4'
H H 0.0000 0.0000 'International Tables Vol C Tables 4.2.6.8 and 6.1.1.4'
Cl Cl 0.1484 0.1585 'International Tables Vol C Tables 4.2.6.8 and 6.1.1.4'
N N 0.0061 0.0033 'International Tables Vol C Tables 4.2.6.8 and 6.1.1.4'
Sb Sb -0.5866 1.5461 'International Tables Vol C Tables 4.2.6.8 and 6.1.1.4'

loop_
_geom_angle_atom_site_label_1
_geom_angle_atom_site_label_2
_geom_angle_atom_site_label_3
_geom_angle
_geom_angle_site_symmetry_1
N1 C1 C2 113.3(4) .
N1 C1 H1A 108.9 .
C2 C1 H1A 108.9 .
N1 C1 H1B 108.9 .
C2 C1 H1B 108.9 .
H1A C1 H1B 107.7 .
C3 C2 C1 110.1(4) .
C3 C2 H2A 109.6 .
C1 C2 H2A 109.6 .
C3 C2 H2B 109.6 .
C1 C2 H2B 109.6 .
H2A C2 H2B 108.1 .
C2 C3 N2 114.6(4) .
C2 C3 H3A 108.6 .
N2 C3 H3A 108.6 .
C2 C3 H3B 108.6 .
N2 C3 H3B 108.6 .
H3A C3 H3B 107.6 .
N2 C4 H4A 109.5 .
N2 C4 H4B 109.5 .
H4A C4 H4B 109.5 .
N2 C4 H4C 109.5 .
H4A C4 H4C 109.5 .
H4B C4 H4C 109.5 .
N2 C5 H5A 109.5 .
N2 C5 H5B 109.5 .
H5A C5 H5B 109.5 .
N2 C5 H5C 109.5 .
H5A C5 H5C 109.5 .
H5B C5 H5C 109.5 .
Sb1 Cl1 Sb1 180.0 3_677
C1 N1 H1C 109.5 .
C1 N1 H1D 109.5 .
H1C N1 H1D 109.5 .
C1 N1 H1E 109.5 .
H1C N1 H1E 109.5 .
H1D N1 H1E 109.5 .
C5 N2 C4 109.9(4) .
C5 N2 C3 112.7(3) .
C4 N2 C3 107.3(3) .
C5 N2 H2C 108.9 .
C4 N2 H2C 108.9 .
C3 N2 H2C 108.9 .
Cl4 Sb1 Cl3 90.68(4) .
Cl4 Sb1 Cl6 91.02(4) .
Cl3 Sb1 Cl6 90.74(4) .
Cl4 Sb1 Cl5 86.54(4) .
Cl3 Sb1 Cl5 89.60(4) .
Cl6 Sb1 Cl5 177.53(3) .
Cl4 Sb1 Cl1 91.95(3) .
Cl3 Sb1 Cl1 177.31(3) .
Cl6 Sb1 Cl1 89.81(3) .
Cl5 Sb1 Cl1 89.96(3) .

loop_
_geom_bond_atom_site_label_1
_geom_bond_atom_site_label_2
_geom_bond_distance
_geom_bond_site_symmetry_2
C1 N1 1.457(6) .
C1 C2 1.509(6) .
C1 H1A 0.9700 .
C1 H1B 0.9700 .
C2 C3 1.477(6) .
C2 H2A 0.9700 .
C2 H2B 0.9700 .
C3 N2 1.513(6) .
C3 H3A 0.9700 .
C3 H3B 0.9700 .
C4 N2 1.496(5) .
C4 H4A 0.9600 .
C4 H4B 0.9600 .
C4 H4C 0.9600 .
C5 N2 1.484(5) .
C5 H5A 0.9600 .
C5 H5B 0.9600 .
C5 H5C 0.9600 .
Cl1 Sb1 2.8590(7) 3_677
Cl1 Sb1 2.8590(7) .
Cl3 Sb1 2.5035(12) .
Cl4 Sb1 2.4764(11) .
Cl5 Sb1 2.8284(12) .
Cl6 Sb1 2.5161(11) .
N1 H1C 0.8900 .
N1 H1D 0.8900 .
N1 H1E 0.8900 .
N2 H2C 0.9100 .

loop_
_geom_hbond_atom_site_label_D
_geom_hbond_atom_site_label_H
_geom_hbond_atom_site_label_A
_geom_hbond_distance_DH
_geom_hbond_distance_HA
_geom_hbond_distance_DA
_geom_hbond_angle_DHA
_geom_hbond_site_symmetry_A
N1 H1C Cl6 0.89 2.69 3.448(4) 143.6 4_675
N1 H1D Cl5 0.89 2.51 3.293(4) 147.5 2_646
N1 H1E Cl4 0.89 2.46 3.254(4) 148.4 1_655
N1 H1E Cl3 0.89 2.77 3.373(4) 126.1 1_655
N2 H2C Cl5 0.91 2.31 3.218(3) 173.7 3_676

loop_
_geom_torsion_atom_site_label_1
_geom_torsion_atom_site_label_2
_geom_torsion_atom_site_label_3
_geom_torsion_atom_site_label_4
_geom_torsion
_geom_torsion_site_symmetry_1
N1 C1 C2 C3 177.6(4) .
C1 C2 C3 N2 -174.9(4) .
C2 C3 N2 C5 -65.7(5) .
C2 C3 N2 C4 173.1(4) .
Sb1 Cl1 Sb1 Cl4 -133(100) 3_677
Sb1 Cl1 Sb1 Cl3 60(100) 3_677
Sb1 Cl1 Sb1 Cl6 -42(100) 3_677
Sb1 Cl1 Sb1 Cl5 141(100) 3_677
